data_7158198
loop_
_publ_author_name
'Ding, Weiwei'
'Zhang, Gang'

_publ_section_title
;
 Access to fused \p-extended acridone derivatives through a regioselective
 oxidative demethylation.
;
_journal_issue 32
_journal_name_full 'Organic &amp; biomolecular chemistry'
_journal_page_first 6985
_journal_page_last 6989
_journal_paper_doi 10.1039/d1ob01249e
_journal_volume 19
_journal_year 2021
_chemical_formula_moiety 'C25 H25 N O3'
_chemical_formula_sum 'C25 H25 N O3'
_chemical_formula_weight 387.46
_space_group_crystal_system triclinic
_space_group_IT_number 2
_space_group_name_Hall '-P 1'
_space_group_name_H-M_alt 'P -1'
_atom_sites_solution_hydrogens geom
_atom_sites_solution_primary dual
_audit_creation_date 2020-12-26
_audit_creation_method
;
Olex2 1.3
(compiled 2020.07.31 svn.rc2a77460 for OlexSys, GUI svn.r6145)
;
_audit_update_record
;
2021-06-11 deposited with the CCDC.	2021-07-28 downloaded from the CCDC.
;
_cell_angle_alpha 117.309(13)
_cell_angle_beta 91.977(11)
_cell_angle_gamma 96.236(10)
_cell_formula_units_Z 2
_cell_length_a 8.6227(10)
_cell_length_b 11.3588(12)
_cell_length_c 11.8411(17)
_cell_measurement_reflns_used 2308
_cell_measurement_temperature 150.00(10)
_cell_measurement_theta_max 73.3650
_cell_measurement_theta_min 4.1440
_cell_volume 1019.7(3)
_computing_cell_refinement 'CrysAlisPro 1.171.38.43f (Rigaku OD, 2015)'
_computing_data_collection 'CrysAlisPro 1.171.38.43f (Rigaku OD, 2015)'
_computing_data_reduction 'CrysAlisPro 1.171.38.43f (Rigaku OD, 2015)'
_computing_molecular_graphics 'Olex2 1.3 (Dolomanov et al., 2009)'
_computing_publication_material 'Olex2 1.3 (Dolomanov et al., 2009)'
_computing_structure_refinement 'SHELXL 2018/3 (Sheldrick, 2015)'
_computing_structure_solution 'SHELXT  (Sheldrick, 2015)'
_diffrn_ambient_environment N~2~
_diffrn_ambient_temperature 150.00(10)
_diffrn_detector 'CCD plate'
_diffrn_detector_area_resol_mean 5.2684
_diffrn_detector_type AtlasS2
_diffrn_measured_fraction_theta_full 0.995
_diffrn_measured_fraction_theta_max 0.995
_diffrn_measurement_details
;
List of Runs (angles in degrees, time in seconds):

  # Type    Start    End  Width  t~exp~   \w     \q     \k     \f   Frames
#--------------------------------------------------------------------------
  1  \w     28.00  69.00   1.00    2.00    --   40.73 -57.00 120.00   41
  2  \w     27.00 109.00   1.00    4.00    --  107.58 -95.00 150.00   82
  3  \w     36.00 105.00   1.00    4.00    --  107.58 -95.00  60.00   69
  4  \w    111.00 136.00   1.00    4.00    --  107.58 -61.00 -30.00   25
  5  \w     66.00 108.00   1.00    4.00    --  107.58 -95.00 -60.00   42
  6  \w     59.00  87.00   1.00    4.00    --  107.58 -61.00 -30.00   28
  7  \w     57.00 104.00   1.00    4.00    --  107.58 -95.00-120.00   47
  8  \w     54.00  81.00   1.00    2.00    --   40.73-125.00 -60.00   27
  9  \w     42.00 129.00   1.00    4.00    --  107.58 -45.00-120.00   87
 10  \w    112.00 172.00   1.00    4.00    --  107.58  45.00-180.00   60
 11  \w     80.00 140.00   1.00    4.00    --  107.58  61.00 -90.00   60
 12  \w     36.00 132.00   1.00    4.00    --  107.58 -45.00 120.00   96
 13  \w     26.00 155.00   1.00    4.00    --  107.58 -15.00   0.00  129
 14  \w     18.00  68.00   1.00    2.00    --   40.73  38.00-180.00   50
 15  \w    -94.00  -3.00   1.00    2.00    --  -40.73 125.00  30.00   91
 16  \w   -114.00 -28.00   1.00    2.00    --  -40.73 -38.00 -30.00   86
 17  \w   -108.00 -13.00   1.00    2.00    --  -40.73 -57.00-120.00   95
 18  \w     17.00  43.00   1.00    8.00    --   40.98  38.00-180.00   26
 19  \w     85.00 110.00   1.00   10.00    --  107.58 -95.00 -30.00   25
;
_diffrn_measurement_device 'four-circle diffractometer'
_diffrn_measurement_device_type 'SuperNova, Dual, Cu at zero, AtlasS2'
_diffrn_measurement_method '\w scans'
_diffrn_orient_matrix_type 'CrysAlisPro convention (1999,Acta A55,543-557)'
_diffrn_orient_matrix_UB_11 -0.0379989000
_diffrn_orient_matrix_UB_12 -0.1208842000
_diffrn_orient_matrix_UB_13 0.0255010000
_diffrn_orient_matrix_UB_21 -0.0297539000
_diffrn_orient_matrix_UB_22 0.0948920000
_diffrn_orient_matrix_UB_23 0.1381082000
_diffrn_orient_matrix_UB_31 -0.1739921000
_diffrn_orient_matrix_UB_32 -0.0122513000
_diffrn_orient_matrix_UB_33 -0.0437550000
_diffrn_radiation_monochromator mirror
_diffrn_radiation_probe x-ray
_diffrn_radiation_type 'Cu K\a'
_diffrn_radiation_wavelength 1.54184
_diffrn_reflns_av_R_equivalents 0.0587
_diffrn_reflns_av_unetI/netI 0.0541
_diffrn_reflns_Laue_measured_fraction_full 0.995
_diffrn_reflns_Laue_measured_fraction_max 0.995
_diffrn_reflns_limit_h_max 6
_diffrn_reflns_limit_h_min -10
_diffrn_reflns_limit_k_max 13
_diffrn_reflns_limit_k_min -13
_diffrn_reflns_limit_l_max 13
_diffrn_reflns_limit_l_min -14
_diffrn_reflns_number 6322
_diffrn_reflns_point_group_measured_fraction_full 0.995
_diffrn_reflns_point_group_measured_fraction_max 0.995
_diffrn_reflns_theta_full 66.597
_diffrn_reflns_theta_max 66.597
_diffrn_reflns_theta_min 4.221
_diffrn_source 'micro-focus sealed X-ray tube'
_diffrn_source_type 'SuperNova (Cu) X-ray Source'
_exptl_absorpt_coefficient_mu 0.657
_exptl_absorpt_correction_T_max 1.00000
_exptl_absorpt_correction_T_min 0.90465
_exptl_absorpt_correction_type multi-scan
_exptl_absorpt_process_details
;
CrysAlisPro 1.171.38.43f (Rigaku Oxford Diffraction, 2015)
Empirical absorption correction using spherical harmonics,
 implemented in SCALE3 ABSPACK scaling algorithm.
;
_exptl_crystal_colour colourless
_exptl_crystal_colour_primary colourless
_exptl_crystal_density_diffrn 1.262
_exptl_crystal_description block
_exptl_crystal_F_000 412
_exptl_crystal_size_max 0.14
_exptl_crystal_size_mid 0.13
_exptl_crystal_size_min 0.12
_refine_diff_density_max 0.434
_refine_diff_density_min -0.414
_refine_diff_density_rms 0.111
_refine_ls_extinction_method none
_refine_ls_goodness_of_fit_ref 1.089
_refine_ls_hydrogen_treatment constr
_refine_ls_matrix_type full
_refine_ls_number_parameters 267
_refine_ls_number_reflns 3591
_refine_ls_number_restraints 0
_refine_ls_restrained_S_all 1.089
_refine_ls_R_factor_all 0.1154
_refine_ls_R_factor_gt 0.0936
_refine_ls_shift/su_max 0.000
_refine_ls_shift/su_mean 0.000
_refine_ls_structure_factor_coef Fsqd
_refine_ls_weighting_details 'w=1/[\s^2^(Fo^2^)+(0.1783P)^2^+1.1515P] where P=(Fo^2^+2Fc^2^)/3'
_refine_ls_weighting_scheme calc
_refine_ls_wR_factor_gt 0.2981
_refine_ls_wR_factor_ref 0.3188
_reflns_Friedel_coverage 0.000
_reflns_number_gt 2716
_reflns_number_total 3591
_reflns_threshold_expression 'I > 2\s(I)'
_cod_data_source_file d1ob01249e2.cif
_cod_data_source_block dw-190_2
_cod_depositor_comments 'Adding full bibliography for 7158198--7158200.cif.'
_cod_original_cell_volume 1019.7(2)
_cod_database_code 7158198
_shelx_shelxl_version_number 2018/3
_shelx_space_group_comment
;
The symmetry employed for this shelxl refinement is uniquely defined
by the following loop, which should always be used as a source of
symmetry information in preference to the above space-group names.
They are only intended as comments.
;
_reflns_odcompleteness_completeness 99.70
_reflns_odcompleteness_iscentric 1
_reflns_odcompleteness_theta 66.97
_olex2_refinement_description
;
1. Fixed Uiso
 At 1.2 times of:
  All C(H) groups
 At 1.5 times of:
  All C(H,H,H) groups
2.a Aromatic/amide H refined with riding coordinates:
 C2(H2), C3(H3), C4(H4), C5(H5), C10(H10), C13(H13), C17(H17), C18(H18),
 C20(H20), C21(H21)
2.b Idealised Me refined as rotating group:
 C14(H14A,H14B,H14C), C15(H15A,H15B,H15C), C23(H23A,H23B,H23C), C24(H24A,H24B,
 H24C), C25(H25A,H25B,H25C)
;
_olex2_date_sample_data_collection 2020-12-25
_olex2_submission_special_instructions 'No special instructions were received'
_oxdiff_exptl_absorpt_empirical_details
;
Empirical correction (ABSPACK) includes:
- Absorption correction using spherical harmonics
- Frame scaling
;
_oxdiff_exptl_absorpt_empirical_full_max 1.662
_oxdiff_exptl_absorpt_empirical_full_min 0.383

loop_
_space_group_symop_operation_xyz
'x, y, z'
'-x, -y, -z'

loop_
_atom_site_label
_atom_site_type_symbol
_atom_site_fract_x
_atom_site_fract_y
_atom_site_fract_z
_atom_site_U_iso_or_equiv
_atom_site_adp_type
_atom_site_occupancy
_atom_site_site_symmetry_order
_atom_site_calc_flag
_atom_site_refinement_flags_posn
_atom_site_refinement_flags_adp
_atom_site_refinement_flags_occupancy
_atom_site_disorder_assembly
_atom_site_disorder_group
O1 O 0.1536(3) 0.9598(3) 0.5837(3) 0.0411(7) Uani 1 1 d . . . . .
O2 O 0.1747(3) 0.8704(3) 0.1190(3) 0.0442(7) Uani 1 1 d . . . . .
O3 O 0.4097(3) 0.7451(3) 0.0406(3) 0.0453(7) Uani 1 1 d . . . . .
N1 N 0.5395(3) 0.7723(3) 0.4533(3) 0.0352(7) Uani 1 1 d . . . . .
C1 C 0.3781(4) 0.8796(3) 0.6264(4) 0.0342(8) Uani 1 1 d . . . . .
C2 C 0.3481(5) 0.9171(4) 0.7531(4) 0.0391(9) Uani 1 1 d . . . . .
H2 H 0.260403 0.958553 0.783790 0.047 Uiso 1 1 calc R U . . .
C3 C 0.4451(5) 0.8940(4) 0.8331(4) 0.0429(9) Uani 1 1 d . . . . .
H3 H 0.422272 0.917531 0.916361 0.052 Uiso 1 1 calc R U . . .
C4 C 0.5789(5) 0.8344(4) 0.7872(4) 0.0433(9) Uani 1 1 d . . . . .
H4 H 0.647476 0.821723 0.841771 0.052 Uiso 1 1 calc R U . . .
C5 C 0.6105(4) 0.7943(4) 0.6628(4) 0.0392(9) Uani 1 1 d . . . . .
H5 H 0.699176 0.753708 0.633564 0.047 Uiso 1 1 calc R U . . .
C6 C 0.5097(4) 0.8144(3) 0.5803(3) 0.0338(8) Uani 1 1 d . . . . .
C7 C 0.2730(4) 0.9066(3) 0.5453(4) 0.0332(8) Uani 1 1 d . . . . .
C8 C 0.3162(4) 0.8672(3) 0.4163(3) 0.0324(8) Uani 1 1 d . . . . .
C9 C 0.4464(4) 0.7994(3) 0.3735(3) 0.0334(8) Uani 1 1 d . . . . .
C10 C 0.4797(4) 0.7577(3) 0.2461(4) 0.0353(8) Uani 1 1 d . . . . .
H10 H 0.565171 0.712415 0.216447 0.042 Uiso 1 1 calc R U . . .
C11 C 0.3877(4) 0.7831(4) 0.1656(4) 0.0362(8) Uani 1 1 d . . . . .
C12 C 0.2558(4) 0.8521(4) 0.2083(4) 0.0361(8) Uani 1 1 d . . . . .
C13 C 0.2234(4) 0.8926(3) 0.3320(4) 0.0340(8) Uani 1 1 d . . . . .
H13 H 0.137951 0.938114 0.361042 0.041 Uiso 1 1 calc R U . . .
C14 C 0.0359(5) 0.9308(5) 0.1576(4) 0.0499(10) Uani 1 1 d . . . . .
H14A H -0.013318 0.939753 0.088543 0.075 Uiso 1 1 calc R U . . .
H14B H 0.062741 1.017604 0.230027 0.075 Uiso 1 1 calc R U . . .
H14C H -0.035059 0.875630 0.180328 0.075 Uiso 1 1 calc R U . . .
C15 C 0.5441(6) 0.6819(5) -0.0051(4) 0.0534(11) Uani 1 1 d . . . . .
H15A H 0.544943 0.655454 -0.094552 0.080 Uiso 1 1 calc R U . . .
H15B H 0.541230 0.604328 0.007972 0.080 Uiso 1 1 calc R U . . .
H15C H 0.636925 0.743270 0.040474 0.080 Uiso 1 1 calc R U . . .
C16 C 0.6600(4) 0.6884(4) 0.4027(4) 0.0349(8) Uani 1 1 d . . . . .
C17 C 0.8086(4) 0.7423(4) 0.3948(4) 0.0398(9) Uani 1 1 d . . . . .
H17 H 0.832171 0.833715 0.422280 0.048 Uiso 1 1 calc R U . . .
C18 C 0.9215(4) 0.6598(4) 0.3460(4) 0.0415(9) Uani 1 1 d . . . . .
H18 H 1.020985 0.696790 0.340947 0.050 Uiso 1 1 calc R U . . .
C19 C 0.8906(4) 0.5220(4) 0.3040(3) 0.0347(8) Uani 1 1 d . . . . .
C20 C 0.7419(4) 0.4702(4) 0.3142(4) 0.0387(9) Uani 1 1 d . . . . .
H20 H 0.718475 0.379073 0.288312 0.046 Uiso 1 1 calc R U . . .
C21 C 0.6271(4) 0.5527(4) 0.3626(4) 0.0384(9) Uani 1 1 d . . . . .
H21 H 0.527445 0.516215 0.368073 0.046 Uiso 1 1 calc R U . . .
C22 C 1.0211(4) 0.4367(4) 0.2484(4) 0.0416(9) Uani 1 1 d . . . . .
C23 C 0.9708(5) 0.2900(4) 0.2137(5) 0.0503(11) Uani 1 1 d . . . . .
H23A H 0.943394 0.283573 0.288827 0.075 Uiso 1 1 calc R U . . .
H23B H 1.055619 0.239973 0.179584 0.075 Uiso 1 1 calc R U . . .
H23C H 0.881710 0.254309 0.151092 0.075 Uiso 1 1 calc R U . . .
C24 C 1.1657(5) 0.4899(4) 0.3457(6) 0.0598(13) Uani 1 1 d . . . . .
H24A H 1.201760 0.580924 0.365635 0.090 Uiso 1 1 calc R U . . .
H24B H 1.247167 0.436096 0.310373 0.090 Uiso 1 1 calc R U . . .
H24C H 1.138781 0.486208 0.422101 0.090 Uiso 1 1 calc R U . . .
C25 C 1.0629(6) 0.4434(5) 0.1266(5) 0.0632(13) Uani 1 1 d . . . . .
H25A H 0.969866 0.418179 0.069162 0.095 Uiso 1 1 calc R U . . .
H25B H 1.137108 0.383150 0.086296 0.095 Uiso 1 1 calc R U . . .
H25C H 1.107939 0.532959 0.147942 0.095 Uiso 1 1 calc R U . . .

loop_
_atom_site_aniso_label
_atom_site_aniso_U_11
_atom_site_aniso_U_22
_atom_site_aniso_U_33
_atom_site_aniso_U_23
_atom_site_aniso_U_13
_atom_site_aniso_U_12
O1 0.0399(14) 0.0415(14) 0.0438(15) 0.0184(12) 0.0106(11) 0.0187(11)
O2 0.0448(15) 0.0503(16) 0.0406(15) 0.0214(12) 0.0041(12) 0.0184(12)
O3 0.0491(16) 0.0530(16) 0.0378(15) 0.0217(12) 0.0101(12) 0.0186(13)
N1 0.0327(15) 0.0339(16) 0.0415(17) 0.0180(13) 0.0051(13) 0.0113(12)
C1 0.0369(18) 0.0265(17) 0.038(2) 0.0138(14) 0.0043(15) 0.0061(14)
C2 0.044(2) 0.0305(18) 0.039(2) 0.0124(15) 0.0063(16) 0.0057(15)
C3 0.050(2) 0.039(2) 0.037(2) 0.0166(16) 0.0030(17) 0.0039(17)
C4 0.045(2) 0.043(2) 0.045(2) 0.0247(17) -0.0062(17) 0.0042(17)
C5 0.0373(19) 0.0352(19) 0.046(2) 0.0188(16) 0.0012(16) 0.0098(15)
C6 0.0351(18) 0.0280(17) 0.0376(19) 0.0146(14) 0.0021(15) 0.0055(14)
C7 0.0338(17) 0.0250(16) 0.0394(19) 0.0136(14) 0.0026(15) 0.0062(13)
C8 0.0326(17) 0.0244(16) 0.040(2) 0.0137(14) 0.0052(15) 0.0074(13)
C9 0.0334(18) 0.0305(17) 0.0379(19) 0.0170(15) 0.0022(15) 0.0062(14)
C10 0.0342(18) 0.0316(17) 0.041(2) 0.0158(15) 0.0082(15) 0.0112(14)
C11 0.0378(18) 0.0353(18) 0.0353(19) 0.0154(15) 0.0065(15) 0.0086(15)
C12 0.0372(18) 0.0342(18) 0.038(2) 0.0178(15) 0.0019(15) 0.0071(14)
C13 0.0319(17) 0.0275(16) 0.043(2) 0.0155(15) 0.0074(15) 0.0109(13)
C14 0.049(2) 0.060(3) 0.045(2) 0.0246(19) 0.0026(18) 0.0240(19)
C15 0.061(3) 0.058(3) 0.050(2) 0.027(2) 0.023(2) 0.029(2)
C16 0.0312(17) 0.0333(18) 0.0414(19) 0.0169(15) 0.0035(14) 0.0120(14)
C17 0.0374(19) 0.0311(18) 0.052(2) 0.0195(16) 0.0048(16) 0.0074(15)
C18 0.0314(17) 0.037(2) 0.059(2) 0.0240(17) 0.0085(16) 0.0066(15)
C19 0.0308(17) 0.0340(18) 0.041(2) 0.0174(15) 0.0033(15) 0.0100(14)
C20 0.0373(19) 0.0294(17) 0.048(2) 0.0161(15) 0.0032(16) 0.0085(14)
C21 0.0298(17) 0.0351(18) 0.050(2) 0.0185(16) 0.0050(15) 0.0071(14)
C22 0.0325(18) 0.0373(19) 0.058(2) 0.0225(17) 0.0094(17) 0.0142(15)
C23 0.042(2) 0.037(2) 0.069(3) 0.0199(19) 0.014(2) 0.0166(17)
C24 0.033(2) 0.044(2) 0.095(4) 0.026(2) -0.005(2) 0.0135(17)
C25 0.067(3) 0.060(3) 0.075(3) 0.035(3) 0.036(3) 0.034(2)

loop_
_atom_type_symbol
_atom_type_description
_atom_type_scat_dispersion_real
_atom_type_scat_dispersion_imag
_atom_type_scat_source
C C 0.0181 0.0091 'International Tables Vol C Tables 4.2.6.8 and 6.1.1.4'
H H 0.0000 0.0000 'International Tables Vol C Tables 4.2.6.8 and 6.1.1.4'
N N 0.0311 0.0180 'International Tables Vol C Tables 4.2.6.8 and 6.1.1.4'
O O 0.0492 0.0322 'International Tables Vol C Tables 4.2.6.8 and 6.1.1.4'

loop_
_geom_angle_atom_site_label_1
_geom_angle_atom_site_label_2
_geom_angle_atom_site_label_3
_geom_angle
_geom_angle_site_symmetry_1
_geom_angle_site_symmetry_3
_geom_angle_publ_flag
C12 O2 C14 115.5(3) . . ?
C11 O3 C15 116.6(3) . . ?
C6 N1 C16 118.9(3) . . ?
C9 N1 C6 120.9(3) . . ?
C9 N1 C16 119.9(3) . . ?
C2 C1 C6 118.7(3) . . ?
C2 C1 C7 119.8(3) . . ?
C6 C1 C7 121.5(3) . . ?
C1 C2 H2 119.2 . . ?
C3 C2 C1 121.6(4) . . ?
C3 C2 H2 119.2 . . ?
C2 C3 H3 120.6 . . ?
C2 C3 C4 118.9(4) . . ?
C4 C3 H3 120.6 . . ?
C3 C4 H4 119.5 . . ?
C5 C4 C3 121.1(4) . . ?
C5 C4 H4 119.5 . . ?
C4 C5 H5 120.0 . . ?
C4 C5 C6 120.1(4) . . ?
C6 C5 H5 120.0 . . ?
N1 C6 C1 119.8(3) . . ?
C5 C6 N1 120.6(3) . . ?
C5 C6 C1 119.6(3) . . ?
O1 C7 C1 122.1(3) . . ?
O1 C7 C8 122.2(3) . . ?
C1 C7 C8 115.8(3) . . ?
C9 C8 C7 120.6(3) . . ?
C13 C8 C7 119.7(3) . . ?
C13 C8 C9 119.6(3) . . ?
N1 C9 C8 121.2(3) . . ?
N1 C9 C10 120.0(3) . . ?
C8 C9 C10 118.8(3) . . ?
C9 C10 H10 119.7 . . ?
C11 C10 C9 120.7(3) . . ?
C11 C10 H10 119.7 . . ?
O3 C11 C10 124.8(3) . . ?
O3 C11 C12 114.3(3) . . ?
C10 C11 C12 120.9(3) . . ?
O2 C12 C11 114.9(3) . . ?
O2 C12 C13 126.7(3) . . ?
C13 C12 C11 118.4(3) . . ?
C8 C13 H13 119.2 . . ?
C12 C13 C8 121.6(3) . . ?
C12 C13 H13 119.2 . . ?
O2 C14 H14A 109.5 . . ?
O2 C14 H14B 109.5 . . ?
O2 C14 H14C 109.5 . . ?
H14A C14 H14B 109.5 . . ?
H14A C14 H14C 109.5 . . ?
H14B C14 H14C 109.5 . . ?
O3 C15 H15A 109.5 . . ?
O3 C15 H15B 109.5 . . ?
O3 C15 H15C 109.5 . . ?
H15A C15 H15B 109.5 . . ?
H15A C15 H15C 109.5 . . ?
H15B C15 H15C 109.5 . . ?
C17 C16 N1 120.9(3) . . ?
C21 C16 N1 119.6(3) . . ?
C21 C16 C17 119.6(3) . . ?
C16 C17 H17 120.2 . . ?
C18 C17 C16 119.6(3) . . ?
C18 C17 H17 120.2 . . ?
C17 C18 H18 119.1 . . ?
C17 C18 C19 121.8(3) . . ?
C19 C18 H18 119.1 . . ?
C18 C19 C22 118.7(3) . . ?
C20 C19 C18 117.7(3) . . ?
C20 C19 C22 123.6(3) . . ?
C19 C20 H20 119.6 . . ?
C19 C20 C21 120.8(3) . . ?
C21 C20 H20 119.6 . . ?
C16 C21 C20 120.4(3) . . ?
C16 C21 H21 119.8 . . ?
C20 C21 H21 119.8 . . ?
C19 C22 C24 109.8(3) . . ?
C19 C22 C25 108.8(3) . . ?
C23 C22 C19 112.0(3) . . ?
C23 C22 C24 108.4(3) . . ?
C23 C22 C25 108.1(4) . . ?
C25 C22 C24 109.7(4) . . ?
C22 C23 H23A 109.5 . . ?
C22 C23 H23B 109.5 . . ?
C22 C23 H23C 109.5 . . ?
H23A C23 H23B 109.5 . . ?
H23A C23 H23C 109.5 . . ?
H23B C23 H23C 109.5 . . ?
C22 C24 H24A 109.5 . . ?
C22 C24 H24B 109.5 . . ?
C22 C24 H24C 109.5 . . ?
H24A C24 H24B 109.5 . . ?
H24A C24 H24C 109.5 . . ?
H24B C24 H24C 109.5 . . ?
C22 C25 H25A 109.5 . . ?
C22 C25 H25B 109.5 . . ?
C22 C25 H25C 109.5 . . ?
H25A C25 H25B 109.5 . . ?
H25A C25 H25C 109.5 . . ?
H25B C25 H25C 109.5 . . ?

loop_
_geom_bond_atom_site_label_1
_geom_bond_atom_site_label_2
_geom_bond_distance
_geom_bond_site_symmetry_2
_geom_bond_publ_flag
O1 C7 1.244(4) . ?
O2 C12 1.354(5) . ?
O2 C14 1.428(5) . ?
O3 C11 1.365(5) . ?
O3 C15 1.421(5) . ?
N1 C6 1.397(5) . ?
N1 C9 1.378(5) . ?
N1 C16 1.443(4) . ?
C1 C2 1.402(5) . ?
C1 C6 1.410(5) . ?
C1 C7 1.451(5) . ?
C2 H2 0.9300 . ?
C2 C3 1.373(6) . ?
C3 H3 0.9300 . ?
C3 C4 1.400(6) . ?
C4 H4 0.9300 . ?
C4 C5 1.375(6) . ?
C5 H5 0.9300 . ?
C5 C6 1.397(5) . ?
C7 C8 1.456(5) . ?
C8 C9 1.407(5) . ?
C8 C13 1.407(5) . ?
C9 C10 1.410(5) . ?
C10 H10 0.9300 . ?
C10 C11 1.369(5) . ?
C11 C12 1.425(5) . ?
C12 C13 1.369(5) . ?
C13 H13 0.9300 . ?
C14 H14A 0.9600 . ?
C14 H14B 0.9600 . ?
C14 H14C 0.9600 . ?
C15 H15A 0.9600 . ?
C15 H15B 0.9600 . ?
C15 H15C 0.9600 . ?
C16 C17 1.384(5) . ?
C16 C21 1.380(5) . ?
C17 H17 0.9300 . ?
C17 C18 1.378(5) . ?
C18 H18 0.9300 . ?
C18 C19 1.397(5) . ?
C19 C20 1.385(5) . ?
C19 C22 1.530(5) . ?
C20 H20 0.9300 . ?
C20 C21 1.391(5) . ?
C21 H21 0.9300 . ?
C22 C23 1.529(5) . ?
C22 C24 1.532(6) . ?
C22 C25 1.532(6) . ?
C23 H23A 0.9600 . ?
C23 H23B 0.9600 . ?
C23 H23C 0.9600 . ?
C24 H24A 0.9600 . ?
C24 H24B 0.9600 . ?
C24 H24C 0.9600 . ?
C25 H25A 0.9600 . ?
C25 H25B 0.9600 . ?
C25 H25C 0.9600 . ?

loop_
_geom_torsion_atom_site_label_1
_geom_torsion_atom_site_label_2
_geom_torsion_atom_site_label_3
_geom_torsion_atom_site_label_4
_geom_torsion
_geom_torsion_site_symmetry_1
_geom_torsion_site_symmetry_2
_geom_torsion_site_symmetry_3
_geom_torsion_site_symmetry_4
_geom_torsion_publ_flag
O1 C7 C8 C9 -175.8(3) . . . . ?
O1 C7 C8 C13 1.7(5) . . . . ?
O2 C12 C13 C8 179.7(3) . . . . ?
O3 C11 C12 O2 -0.8(5) . . . . ?
O3 C11 C12 C13 179.2(3) . . . . ?
N1 C9 C10 C11 179.6(3) . . . . ?
N1 C16 C17 C18 -180.0(3) . . . . ?
N1 C16 C21 C20 -179.7(3) . . . . ?
C1 C2 C3 C4 1.5(6) . . . . ?
C1 C7 C8 C9 4.1(5) . . . . ?
C1 C7 C8 C13 -178.4(3) . . . . ?
C2 C1 C6 N1 178.0(3) . . . . ?
C2 C1 C6 C5 -2.9(5) . . . . ?
C2 C1 C7 O1 -1.7(5) . . . . ?
C2 C1 C7 C8 178.4(3) . . . . ?
C2 C3 C4 C5 -2.6(6) . . . . ?
C3 C4 C5 C6 0.9(6) . . . . ?
C4 C5 C6 N1 -179.1(3) . . . . ?
C4 C5 C6 C1 1.9(5) . . . . ?
C6 N1 C9 C8 -1.6(5) . . . . ?
C6 N1 C9 C10 179.1(3) . . . . ?
C6 N1 C16 C17 -98.6(4) . . . . ?
C6 N1 C16 C21 80.9(4) . . . . ?
C6 C1 C2 C3 1.2(5) . . . . ?
C6 C1 C7 O1 177.4(3) . . . . ?
C6 C1 C7 C8 -2.4(5) . . . . ?
C7 C1 C2 C3 -179.6(3) . . . . ?
C7 C1 C6 N1 -1.1(5) . . . . ?
C7 C1 C6 C5 177.9(3) . . . . ?
C7 C8 C9 N1 -2.2(5) . . . . ?
C7 C8 C9 C10 177.1(3) . . . . ?
C7 C8 C13 C12 -177.1(3) . . . . ?
C8 C9 C10 C11 0.3(5) . . . . ?
C9 N1 C6 C1 3.3(5) . . . . ?
C9 N1 C6 C5 -175.8(3) . . . . ?
C9 N1 C16 C17 87.4(4) . . . . ?
C9 N1 C16 C21 -93.1(4) . . . . ?
C9 C8 C13 C12 0.5(5) . . . . ?
C9 C10 C11 O3 -179.1(3) . . . . ?
C9 C10 C11 C12 -0.1(6) . . . . ?
C10 C11 C12 O2 -179.9(3) . . . . ?
C10 C11 C12 C13 0.1(5) . . . . ?
C11 C12 C13 C8 -0.3(5) . . . . ?
C13 C8 C9 N1 -179.7(3) . . . . ?
C13 C8 C9 C10 -0.4(5) . . . . ?
C14 O2 C12 C11 175.7(3) . . . . ?
C14 O2 C12 C13 -4.3(6) . . . . ?
C15 O3 C11 C10 -4.1(5) . . . . ?
C15 O3 C11 C12 176.9(3) . . . . ?
C16 N1 C6 C1 -170.7(3) . . . . ?
C16 N1 C6 C5 10.2(5) . . . . ?
C16 N1 C9 C8 172.3(3) . . . . ?
C16 N1 C9 C10 -7.0(5) . . . . ?
C16 C17 C18 C19 -0.1(6) . . . . ?
C17 C16 C21 C20 -0.2(6) . . . . ?
C17 C18 C19 C20 -0.7(6) . . . . ?
C17 C18 C19 C22 178.7(4) . . . . ?
C18 C19 C20 C21 1.1(6) . . . . ?
C18 C19 C22 C23 176.9(4) . . . . ?
C18 C19 C22 C24 56.5(5) . . . . ?
C18 C19 C22 C25 -63.6(5) . . . . ?
C19 C20 C21 C16 -0.7(6) . . . . ?
C20 C19 C22 C23 -3.6(6) . . . . ?
C20 C19 C22 C24 -124.0(4) . . . . ?
C20 C19 C22 C25 115.8(4) . . . . ?
C21 C16 C17 C18 0.6(6) . . . . ?
C22 C19 C20 C21 -178.3(4) . . . . ?
